data_4338179
loop_
_publ_author_name
'Dau, Minh Thuy'
'Shakirova, Julia R.'
'Karttunen, Antti J.'
'Grachova, Elena V.'
'Tunik, Sergey P.'
'Melnikov, Alexey S.'
'Pakkanen, Tapani A.'
'Koshevoy, Igor O.'

_publ_section_title
;
 Coinage metal complexes supported by the tri- and tetraphosphine ligands.
;
_journal_issue 9
_journal_name_full 'Inorganic chemistry'
_journal_page_first 4705
_journal_page_last 4715
_journal_paper_doi 10.1021/ic500402m
_journal_volume 53
_journal_year 2014
_chemical_formula_moiety 'C86 H84 Au2 Cu2 N4 P8, 4(F6 P), C2 H3 N, C H4 O'
_chemical_formula_sum 'C89 H91 Au2 Cu2 F24 N5 O P12'
_chemical_formula_weight 2595.32
_chemical_name_systematic
;
 ?
;
_space_group_crystal_system triclinic
_space_group_IT_number 2
_space_group_name_Hall '-P 1'
_space_group_name_H-M_alt 'P -1'
_symmetry_space_group_name_Hall '-P 1'
_symmetry_space_group_name_H-M 'P -1'
_atom_sites_solution_hydrogens geom
_audit_creation_method SHELXL-2013
_cell_angle_alpha 69.3180(10)
_cell_angle_beta 86.8910(10)
_cell_angle_gamma 85.6120(10)
_cell_formula_units_Z 2
_cell_length_a 14.1475(4)
_cell_length_b 18.0246(4)
_cell_length_c 22.1117(5)
_cell_measurement_reflns_used 9979
_cell_measurement_temperature 120(2)
_cell_measurement_theta_max 28.08
_cell_measurement_theta_min 2.29
_cell_volume 5257.5(2)
_computing_cell_refinement 'SAINT (Bruker AXS, 2009)'
_computing_data_collection 'APEX2 (Bruker AXS, 2010)'
_computing_data_reduction 'SAINT (Bruker AXS, 2009)'
_computing_molecular_graphics 'Diamond v.3.2g (Brandenburg, 2011)'
_computing_publication_material 'SHELXL-2013 (Sheldrick, 2013)'
_computing_structure_refinement 'SHELXL-2013 (Sheldrick, 2013)'
_computing_structure_solution 'SHELXS-2013 (Sheldrick, 2013)'
_diffrn_ambient_temperature 120(2)
_diffrn_detector_area_resol_mean 16
_diffrn_measured_fraction_theta_full 0.999
_diffrn_measured_fraction_theta_max 0.999
_diffrn_measurement_device_type 'Bruker APEX-II CCD'
_diffrn_measurement_method '\f and \w scans'
_diffrn_radiation_type MoK\a
_diffrn_radiation_wavelength 0.71073
_diffrn_reflns_av_R_equivalents 0.0497
_diffrn_reflns_av_unetI/netI 0.0502
_diffrn_reflns_Laue_measured_fraction_full 0.999
_diffrn_reflns_Laue_measured_fraction_max 0.999
_diffrn_reflns_limit_h_max 18
_diffrn_reflns_limit_h_min -18
_diffrn_reflns_limit_k_max 23
_diffrn_reflns_limit_k_min -23
_diffrn_reflns_limit_l_max 29
_diffrn_reflns_limit_l_min -29
_diffrn_reflns_number 103501
_diffrn_reflns_point_group_measured_fraction_full 0.999
_diffrn_reflns_point_group_measured_fraction_max 0.999
_diffrn_reflns_theta_full 25.242
_diffrn_reflns_theta_max 28.000
_diffrn_reflns_theta_min 1.210
_diffrn_source 'fine-focus sealed tube'
_exptl_absorpt_coefficient_mu 3.451
_exptl_absorpt_correction_T_max 0.794
_exptl_absorpt_correction_T_min 0.378
_exptl_absorpt_correction_type numerical
_exptl_absorpt_process_details 'SADABS (Sheldrick, 2008)'
_exptl_crystal_colour colourless
_exptl_crystal_density_diffrn 1.639
_exptl_crystal_description block
_exptl_crystal_F_000 2560
_exptl_crystal_size_max 0.350
_exptl_crystal_size_mid 0.190
_exptl_crystal_size_min 0.070
_refine_diff_density_max 1.690
_refine_diff_density_min -0.629
_refine_diff_density_rms 0.139
_refine_ls_extinction_method none
_refine_ls_goodness_of_fit_ref 1.021
_refine_ls_hydrogen_treatment constr
_refine_ls_matrix_type full
_refine_ls_number_parameters 1243
_refine_ls_number_reflns 25390
_refine_ls_number_restraints 35
_refine_ls_restrained_S_all 1.024
_refine_ls_R_factor_all 0.0632
_refine_ls_R_factor_gt 0.0385
_refine_ls_shift/su_max 0.002
_refine_ls_shift/su_mean 0.000
_refine_ls_structure_factor_coef Fsqd
_refine_ls_weighting_details 'w=1/[\s^2^(Fo^2^)+(0.0561P)^2^+5.5876P] where P=(Fo^2^+2Fc^2^)/3'
_refine_ls_weighting_scheme calc
_refine_ls_wR_factor_gt 0.0950
_refine_ls_wR_factor_ref 0.1055
_reflns_Friedel_coverage 0.000
_reflns_number_gt 19092
_reflns_number_total 25390
_reflns_threshold_expression 'I > 2\s(I)'
_cod_data_source_file ic500402m_si_003.cif
_cod_data_source_block 7
_cod_depositor_comments 'Adding full bibliography for 4338172--4338179.cif.'
_cod_database_code 4338179
_shelx_space_group_comment
;
The symmetry employed for this shelxl refinement is uniquely defined
by the following loop, which should always be used as a source of
symmetry information in preference to the above space-group names.
They are only intended as comments.
;
_shelx_estimated_absorpt_t_min 0.378
_shelx_estimated_absorpt_t_max 0.794

loop_
_space_group_symop_operation_xyz
'x, y, z'
'-x, -y, -z'

loop_
_atom_site_label
_atom_site_type_symbol
_atom_site_fract_x
_atom_site_fract_y
_atom_site_fract_z
_atom_site_U_iso_or_equiv
_atom_site_adp_type
_atom_site_occupancy
_atom_site_site_symmetry_order
_atom_site_calc_flag
_atom_site_refinement_flags_posn
_atom_site_refinement_flags_adp
_atom_site_refinement_flags_occupancy
_atom_site_disorder_assembly
_atom_site_disorder_group
C1 C 0.2443(3) 0.4807(3) 0.9078(2) 0.0220(9) Uani 1 1 d . . . . .
C2 C 0.1939(4) 0.5537(3) 0.8834(2) 0.0292(11) Uani 1 1 d . . . . .
H2 H 0.2030 0.5941 0.9004 0.035 Uiso 1 1 calc R U . . .
C3 C 0.1307(4) 0.5677(3) 0.8346(2) 0.0349(12) Uani 1 1 d . . . . .
H3 H 0.0968 0.6179 0.8179 0.042 Uiso 1 1 calc R U . . .
C4 C 0.1167(3) 0.5084(3) 0.8100(2) 0.0337(12) Uani 1 1 d . . . . .
H4 H 0.0726 0.5179 0.7767 0.040 Uiso 1 1 calc R U . . .
C5 C 0.1663(4) 0.4365(3) 0.8337(2) 0.0346(12) Uani 1 1 d . . . . .
H5 H 0.1568 0.3964 0.8163 0.042 Uiso 1 1 calc R U . . .
C6 C 0.2306(3) 0.4210(3) 0.8829(2) 0.0283(10) Uani 1 1 d . . . . .
H6 H 0.2646 0.3708 0.8992 0.034 Uiso 1 1 calc R U . . .
C7 C 0.2468(3) 0.4566(3) 1.0424(2) 0.0204(9) Uani 1 1 d . . . . .
C8 C 0.1798(3) 0.3992(3) 1.0605(2) 0.0316(11) Uani 1 1 d . . . . .
H8 H 0.1736 0.3665 1.0355 0.038 Uiso 1 1 calc R U . . .
C9 C 0.1224(4) 0.3902(4) 1.1151(3) 0.0407(13) Uani 1 1 d . . . . .
H9 H 0.0779 0.3501 1.1283 0.049 Uiso 1 1 calc R U . . .
C10 C 0.1295(4) 0.4393(4) 1.1504(3) 0.0415(14) Uani 1 1 d . . . . .
H10 H 0.0900 0.4327 1.1879 0.050 Uiso 1 1 calc R U . . .
C11 C 0.1925(4) 0.4968(4) 1.1320(3) 0.0403(13) Uani 1 1 d . . . . .
H11 H 0.1964 0.5307 1.1562 0.048 Uiso 1 1 calc R U . . .
C12 C 0.2517(4) 0.5063(3) 1.0775(2) 0.0291(11) Uani 1 1 d . . . . .
H12 H 0.2953 0.5470 1.0645 0.035 Uiso 1 1 calc R U . . .
C13 C 0.6214(3) 0.7635(3) 0.7383(2) 0.0256(10) Uani 1 1 d . . . . .
C14 C 0.5956(4) 0.8176(3) 0.6789(2) 0.0394(13) Uani 1 1 d . . . . .
H14 H 0.5341 0.8437 0.6738 0.047 Uiso 1 1 calc R U . . .
C15 C 0.6599(5) 0.8339(4) 0.6265(3) 0.0486(16) Uani 1 1 d . . . . .
H15 H 0.6413 0.8701 0.5853 0.058 Uiso 1 1 calc R U . . .
C16 C 0.7499(4) 0.7980(4) 0.6339(3) 0.0432(14) Uani 1 1 d . . . . .
H16 H 0.7933 0.8095 0.5979 0.052 Uiso 1 1 calc R U . . .
C17 C 0.7774(4) 0.7451(4) 0.6934(3) 0.0493(16) Uani 1 1 d . . . . .
H17 H 0.8397 0.7205 0.6988 0.059 Uiso 1 1 calc R U . . .
C18 C 0.7133(4) 0.7287(4) 0.7449(3) 0.0444(15) Uani 1 1 d . . . . .
H18 H 0.7323 0.6927 0.7860 0.053 Uiso 1 1 calc R U . . .
C19 C 0.4901(3) 0.6454(3) 0.7983(2) 0.0253(10) Uani 1 1 d . . . . .
C20 C 0.3999(4) 0.6447(3) 0.7780(3) 0.0344(12) Uani 1 1 d . . . . .
H20 H 0.3584 0.6911 0.7676 0.041 Uiso 1 1 calc R U . . .
C21 C 0.3702(4) 0.5755(4) 0.7727(3) 0.0459(15) Uani 1 1 d . . . . .
H21 H 0.3089 0.5754 0.7573 0.055 Uiso 1 1 calc R U . . .
C22 C 0.4290(5) 0.5073(4) 0.7897(3) 0.0482(17) Uani 1 1 d . . . . .
H22 H 0.4072 0.4595 0.7879 0.058 Uiso 1 1 calc R U . . .
C23 C 0.5195(6) 0.5085(4) 0.8094(3) 0.0553(18) Uani 1 1 d . . . . .
H23 H 0.5608 0.4619 0.8198 0.066 Uiso 1 1 calc R U . . .
C24 C 0.5501(5) 0.5763(3) 0.8139(3) 0.0462(15) Uani 1 1 d . . . . .
H24 H 0.6124 0.5765 0.8278 0.055 Uiso 1 1 calc R U . . .
C25 C 0.2742(4) 0.7612(3) 0.9511(3) 0.0313(11) Uani 1 1 d . . . . .
C26 C 0.2050(4) 0.7516(4) 0.9135(3) 0.0435(14) Uani 1 1 d . . . . .
H26 H 0.2152 0.7672 0.8680 0.052 Uiso 1 1 calc R U . . .
C27 C 0.1204(4) 0.7192(4) 0.9415(4) 0.061(2) Uani 1 1 d . . . . .
H27 H 0.0730 0.7130 0.9151 0.073 Uiso 1 1 calc R U . . .
C28 C 0.1054(5) 0.6962(4) 1.0068(5) 0.067(2) Uani 1 1 d . . . . .
H28 H 0.0478 0.6733 1.0258 0.081 Uiso 1 1 calc R U . . .
C29 C 0.1735(5) 0.7061(4) 1.0460(4) 0.0589(19) Uani 1 1 d . . . . .
H29 H 0.1623 0.6906 1.0914 0.071 Uiso 1 1 calc R U . . .
C30 C 0.2574(4) 0.7385(3) 1.0185(3) 0.0416(13) Uani 1 1 d . . . . .
H30 H 0.3041 0.7456 1.0450 0.050 Uiso 1 1 calc R U . . .
C31 C 0.3724(3) 0.9025(3) 0.9288(2) 0.0242(10) Uani 1 1 d . . . . .
C32 C 0.4536(4) 0.9439(3) 0.9226(3) 0.0343(12) Uani 1 1 d . . . . .
H32 H 0.5136 0.9218 0.9138 0.041 Uiso 1 1 calc R U . . .
C33 C 0.4462(4) 1.0181(3) 0.9295(3) 0.0380(12) Uani 1 1 d . . . . .
H33 H 0.5017 1.0461 0.9258 0.046 Uiso 1 1 calc R U . . .
C34 C 0.3606(4) 1.0512(3) 0.9416(2) 0.0360(12) Uani 1 1 d . . . . .
H34 H 0.3565 1.1016 0.9464 0.043 Uiso 1 1 calc R U . . .
C35 C 0.2807(4) 1.0110(3) 0.9467(3) 0.0421(14) Uani 1 1 d . . . . .
H35 H 0.2208 1.0345 0.9540 0.051 Uiso 1 1 calc R U . . .
C36 C 0.2856(4) 0.9361(3) 0.9414(2) 0.0309(11) Uani 1 1 d . . . . .
H36 H 0.2298 0.9082 0.9464 0.037 Uiso 1 1 calc R U . . .
C37 C 0.3860(3) 0.3712(3) 0.9852(2) 0.0195(9) Uani 1 1 d . . . . .
H37A H 0.4191 0.3733 0.9441 0.023 Uiso 1 1 calc R U . . .
H37B H 0.3377 0.3313 0.9945 0.023 Uiso 1 1 calc R U . . .
C38 C 0.5986(3) 0.7015(3) 0.8768(2) 0.0217(9) Uani 1 1 d . . . . .
H38A H 0.6446 0.6583 0.8746 0.026 Uiso 1 1 calc R U . . .
H38B H 0.6352 0.7453 0.8785 0.026 Uiso 1 1 calc R U . . .
C39 C 0.4756(3) 0.7530(3) 0.9657(2) 0.0222(9) Uani 1 1 d . . . . .
H39A H 0.5269 0.7889 0.9621 0.027 Uiso 1 1 calc R U . . .
H39B H 0.4502 0.7363 1.0108 0.027 Uiso 1 1 calc R U . . .
C40 C 0.2760(4) 0.8561(4) 0.6967(3) 0.0447(14) Uani 1 1 d . . . . .
C41 C 0.2243(6) 0.8747(5) 0.6374(3) 0.074(2) Uani 1 1 d . U . . .
H41A H 0.2128 0.9324 0.6175 0.111 Uiso 1 1 calc R U . . .
H41B H 0.1635 0.8496 0.6474 0.111 Uiso 1 1 calc R U . . .
H41C H 0.2618 0.8546 0.6072 0.111 Uiso 1 1 calc R U . . .
C42 C 0.4439(6) 1.0098(4) 0.7596(3) 0.066(2) Uani 1 1 d . . . . .
C43 C 0.4345(8) 1.0969(4) 0.7453(4) 0.094(3) Uani 1 1 d . . . . .
H43A H 0.3871 1.1212 0.7121 0.141 Uiso 1 1 calc R U . . .
H43B H 0.4957 1.1196 0.7296 0.141 Uiso 1 1 calc R U . . .
H43C H 0.4143 1.1074 0.7848 0.141 Uiso 1 1 calc R U . . .
C44 C 0.2832(3) 0.4298(3) 0.4415(2) 0.0268(10) Uani 1 1 d . . . . .
C45 C 0.3380(4) 0.4945(3) 0.4173(3) 0.0368(12) Uani 1 1 d . . . . .
H45 H 0.3196 0.5420 0.4254 0.044 Uiso 1 1 calc R U . . .
C46 C 0.4201(4) 0.4901(4) 0.3810(3) 0.0506(16) Uani 1 1 d . . . . .
H46 H 0.4587 0.5342 0.3651 0.061 Uiso 1 1 calc R U . . .
C47 C 0.4455(5) 0.4216(4) 0.3683(3) 0.0550(17) Uani 1 1 d . . . . .
H47 H 0.5018 0.4185 0.3436 0.066 Uiso 1 1 calc R U . . .
C48 C 0.3898(5) 0.3578(4) 0.3910(3) 0.0570(18) Uani 1 1 d . . . . .
H48 H 0.4068 0.3112 0.3811 0.068 Uiso 1 1 calc R U . . .
C49 C 0.3091(4) 0.3610(4) 0.4282(3) 0.0418(14) Uani 1 1 d . . . . .
H49 H 0.2713 0.3164 0.4447 0.050 Uiso 1 1 calc R U . . .
C50 C 0.2389(3) 0.4252(3) 0.5695(2) 0.0212(9) Uani 1 1 d . . . . .
C51 C 0.3045(3) 0.3613(3) 0.5967(2) 0.0283(10) Uani 1 1 d . . . . .
H51 H 0.3227 0.3255 0.5747 0.034 Uiso 1 1 calc R U . . .
C52 C 0.3427(4) 0.3502(3) 0.6557(2) 0.0361(12) Uani 1 1 d . . . . .
H52 H 0.3861 0.3059 0.6744 0.043 Uiso 1 1 calc R U . . .
C53 C 0.3188(4) 0.4025(4) 0.6878(3) 0.0470(15) Uani 1 1 d . . . . .
H53 H 0.3453 0.3942 0.7284 0.056 Uiso 1 1 calc R U . . .
C54 C 0.2563(4) 0.4671(4) 0.6606(3) 0.0417(14) Uani 1 1 d . . . . .
H54 H 0.2409 0.5037 0.6823 0.050 Uiso 1 1 calc R U . . .
C55 C 0.2154(3) 0.4792(3) 0.6018(2) 0.0275(10) Uani 1 1 d . . . . .
H55 H 0.1719 0.5235 0.5836 0.033 Uiso 1 1 calc R U . . .
C56 C 0.1308(4) 0.8874(3) 0.4168(2) 0.0284(11) Uani 1 1 d . . . . .
C57 C 0.2080(4) 0.8982(3) 0.4478(2) 0.0352(12) Uani 1 1 d . . . . .
H57 H 0.2610 0.8607 0.4562 0.042 Uiso 1 1 calc R U . . .
C58 C 0.2079(5) 0.9642(4) 0.4668(3) 0.0434(14) Uani 1 1 d . . . . .
H58 H 0.2616 0.9719 0.4874 0.052 Uiso 1 1 calc R U . . .
C59 C 0.1319(5) 1.0179(4) 0.4563(3) 0.0443(15) Uani 1 1 d . . . . .
H59 H 0.1325 1.0622 0.4700 0.053 Uiso 1 1 calc R U . . .
C60 C 0.0533(5) 1.0074(3) 0.4254(3) 0.0434(14) Uani 1 1 d . . . . .
H60 H -0.0001 1.0445 0.4182 0.052 Uiso 1 1 calc R U . . .
C61 C 0.0533(4) 0.9432(3) 0.4054(3) 0.0360(12) Uani 1 1 d . . . . .
H61 H 0.0002 0.9367 0.3837 0.043 Uiso 1 1 calc R U . . .
C62 C 0.2331(3) 0.7440(3) 0.4119(2) 0.0289(10) Uani 1 1 d . . . . .
C63 C 0.3027(4) 0.7477(3) 0.3644(3) 0.0379(12) Uani 1 1 d . . . . .
H63 H 0.2897 0.7775 0.3205 0.045 Uiso 1 1 calc R U . . .
C64 C 0.3899(4) 0.7090(4) 0.3802(3) 0.0513(16) Uani 1 1 d . . . . .
H64 H 0.4373 0.7129 0.3473 0.062 Uiso 1 1 calc R U . . .
C65 C 0.4090(4) 0.6648(4) 0.4429(4) 0.0542(17) Uani 1 1 d . . . . .
H65 H 0.4698 0.6382 0.4531 0.065 Uiso 1 1 calc R U . . .
C66 C 0.3414(4) 0.6580(4) 0.4917(3) 0.0481(15) Uani 1 1 d . . . . .
H66 H 0.3552 0.6269 0.5353 0.058 Uiso 1 1 calc R U . . .
C67 C 0.2526(4) 0.6976(3) 0.4759(3) 0.0378(12) Uani 1 1 d . . . . .
H67 H 0.2051 0.6929 0.5089 0.045 Uiso 1 1 calc R U . . .
C68 C -0.0699(3) 0.7443(3) 0.2186(2) 0.0238(9) Uani 1 1 d . . . . .
C69 C -0.1663(4) 0.7544(3) 0.2248(2) 0.0372(13) Uani 1 1 d . . . . .
H69 H -0.1945 0.7490 0.2660 0.045 Uiso 1 1 calc R U . . .
C70 C -0.2236(4) 0.7724(4) 0.1721(3) 0.0439(14) Uani 1 1 d . . . . .
H70 H -0.2904 0.7796 0.1773 0.053 Uiso 1 1 calc R U . . .
C71 C -0.1840(4) 0.7798(3) 0.1125(3) 0.0400(13) Uani 1 1 d . . . . .
H71 H -0.2234 0.7903 0.0765 0.048 Uiso 1 1 calc R U . . .
C72 C -0.0874(5) 0.7719(4) 0.1049(3) 0.0530(17) Uani 1 1 d . . . . .
H72 H -0.0593 0.7786 0.0635 0.064 Uiso 1 1 calc R U . . .
C73 C -0.0305(4) 0.7541(4) 0.1584(2) 0.0455(15) Uani 1 1 d . . . . .
H73 H 0.0365 0.7487 0.1530 0.055 Uiso 1 1 calc R U . . .
C74 C 0.0845(3) 0.6393(3) 0.2872(2) 0.0241(10) Uani 1 1 d . . . . .
C75 C 0.1795(4) 0.6486(3) 0.2678(2) 0.0310(11) Uani 1 1 d . . . . .
H75 H 0.2039 0.6998 0.2546 0.037 Uiso 1 1 calc R U . . .
C76 C 0.2385(4) 0.5840(3) 0.2677(2) 0.0369(12) Uani 1 1 d . . . . .
H76 H 0.3030 0.5909 0.2539 0.044 Uiso 1 1 calc R U . . .
C77 C 0.2036(4) 0.5094(3) 0.2878(2) 0.0372(12) Uani 1 1 d . . . . .
H77 H 0.2442 0.4647 0.2882 0.045 Uiso 1 1 calc R U . . .
C78 C 0.1093(4) 0.4999(3) 0.3072(2) 0.0363(12) Uani 1 1 d . . . . .
H78 H 0.0854 0.4485 0.3211 0.044 Uiso 1 1 calc R U . . .
C79 C 0.0499(4) 0.5642(3) 0.3066(2) 0.0297(11) Uani 1 1 d . . . . .
H79 H -0.0149 0.5572 0.3194 0.036 Uiso 1 1 calc R U . . .
C80 C 0.1188(3) 0.3489(3) 0.5097(2) 0.0213(9) Uani 1 1 d . . . . .
H80A H 0.1637 0.3019 0.5265 0.026 Uiso 1 1 calc R U . . .
H80B H 0.0969 0.3496 0.4677 0.026 Uiso 1 1 calc R U . . .
C81 C 0.0293(3) 0.7520(3) 0.4429(2) 0.0223(9) Uani 1 1 d . . . . .
H81A H 0.0526 0.7359 0.4875 0.027 Uiso 1 1 calc R U . . .
H81B H -0.0253 0.7909 0.4398 0.027 Uiso 1 1 calc R U . . .
C82 C -0.0686(3) 0.6953(3) 0.35519(19) 0.0209(9) Uani 1 1 d . . . . .
H82A H -0.1170 0.7390 0.3521 0.025 Uiso 1 1 calc R U . . .
H82B H -0.1021 0.6501 0.3530 0.025 Uiso 1 1 calc R U . . .
C85 C -0.0883(6) 0.9580(5) 0.2424(3) 0.070(2) Uani 1 1 d . . . . .
C86 C -0.1795(7) 1.0056(7) 0.2208(5) 0.114(4) Uani 1 1 d . U . . .
H86A H -0.2220 0.9742 0.2074 0.170 Uiso 1 1 calc R U . . .
H86B H -0.1667 1.0542 0.1843 0.170 Uiso 1 1 calc R U . . .
H86C H -0.2096 1.0197 0.2566 0.170 Uiso 1 1 calc R U . . .
F1 F 0.7911(3) 0.8912(2) 0.96076(15) 0.0499(9) Uani 1 1 d . . . . .
F2 F 0.6893(3) 0.8737(3) 0.8936(3) 0.0986(17) Uani 1 1 d . . . . .
F3 F 0.7483(4) 0.7702(3) 0.96997(19) 0.100(2) Uani 1 1 d . . . . .
F4 F 0.7939(3) 0.7925(2) 0.86665(17) 0.0584(10) Uani 1 1 d . . . . .
F5 F 0.8954(3) 0.8069(3) 0.9350(2) 0.0824(14) Uani 1 1 d . . . . .
F6 F 0.8323(3) 0.9163(2) 0.85700(16) 0.0590(10) Uani 1 1 d . . . . .
F7 F 0.5250(2) 0.34926(19) 0.76709(14) 0.0435(8) Uani 1 1 d . . . . .
F8 F 0.5828(3) 0.3218(2) 0.86637(19) 0.0743(14) Uani 1 1 d . . . . .
F9 F 0.4313(3) 0.3038(2) 0.85651(19) 0.0632(11) Uani 1 1 d . . . . .
F10 F 0.5347(3) 0.19783(19) 0.89792(16) 0.0519(9) Uani 1 1 d . . . . .
F11 F 0.4743(3) 0.2254(2) 0.7992(2) 0.0697(12) Uani 1 1 d . . . . .
F12 F 0.6275(3) 0.2438(2) 0.8080(2) 0.0770(14) Uani 1 1 d . . . . .
F13 F 0.6695(4) 0.8170(3) 0.4401(3) 0.1018(18) Uani 1 1 d . . . . .
F14 F 0.7001(3) 0.9275(2) 0.45812(17) 0.0566(10) Uani 1 1 d . . . . .
F15 F 0.6770(4) 0.9360(3) 0.3575(2) 0.0985(18) Uani 1 1 d . . . . .
F16 F 0.8215(4) 0.9455(3) 0.3882(3) 0.0973(16) Uani 1 1 d . . . . .
F17 F 0.7877(5) 0.8369(3) 0.3677(2) 0.116(2) Uani 1 1 d . . . . .
F18 F 0.8124(4) 0.8309(3) 0.4692(2) 0.0852(14) Uani 1 1 d . . . . .
F19 F 0.8869(3) 0.2479(2) 0.42087(15) 0.0576(10) Uani 1 1 d . . . . .
F20 F 0.8533(3) 0.3061(3) 0.31598(18) 0.0700(12) Uani 1 1 d . . . . .
F21 F 0.9124(4) 0.3765(3) 0.3715(3) 0.109(2) Uani 1 1 d . . . . .
F22 F 1.0014(2) 0.3470(2) 0.29428(15) 0.0456(8) Uani 1 1 d . . . . .
F23 F 1.0354(3) 0.2909(3) 0.39907(16) 0.0636(11) Uani 1 1 d . . . . .
F24 F 0.9786(3) 0.2188(2) 0.34623(18) 0.0564(9) Uani 1 1 d . . . . .
P1 P 0.52764(8) 0.66502(7) 0.95088(5) 0.0174(2) Uani 1 1 d . . . . .
P2 P 0.32424(8) 0.46748(7) 0.97236(5) 0.0177(2) Uani 1 1 d . . . . .
P3 P 0.52976(8) 0.73773(7) 0.80227(5) 0.0200(2) Uani 1 1 d . . . . .
P4 P 0.38027(8) 0.80984(7) 0.91184(6) 0.0221(2) Uani 1 1 d . . . . .
P5 P -0.01577(8) 0.66484(7) 0.43413(5) 0.0188(2) Uani 1 1 d . . . . .
P6 P 0.18383(8) 0.43770(7) 0.49468(5) 0.0194(2) Uani 1 1 d . . . . .
P7 P 0.12390(9) 0.80528(7) 0.38751(6) 0.0243(3) Uani 1 1 d . . . . .
P8 P 0.01148(8) 0.72834(7) 0.28423(5) 0.0219(2) Uani 1 1 d . . . . .
P9 P 0.79232(11) 0.84244(9) 0.91344(7) 0.0382(3) Uani 1 1 d . . . . .
P10 P 0.52961(10) 0.27301(8) 0.83229(7) 0.0327(3) Uani 1 1 d . . . . .
P11 P 0.74262(13) 0.88324(10) 0.41233(8) 0.0489(4) Uani 1 1 d . . . . .
P12 P 0.94308(10) 0.29869(9) 0.35792(7) 0.0354(3) Uani 1 1 d . . . . .
Cu1 Cu 0.41603(4) 0.82933(3) 0.80697(3) 0.02457(12) Uani 1 1 d . . . . .
Cu2 Cu 0.08279(4) 0.83508(3) 0.28505(3) 0.02705(13) Uani 1 1 d . . . . .
Au1 Au 0.42722(2) 0.56722(2) 0.95700(2) 0.01992(5) Uani 1 1 d . . . . .
Au2 Au 0.08485(2) 0.55210(2) 0.46007(2) 0.02138(5) Uani 1 1 d . . . . .
N1 N 0.3158(3) 0.8422(3) 0.7425(2) 0.0398(11) Uani 1 1 d . . . . .
N2 N 0.4496(4) 0.9432(3) 0.7709(2) 0.0468(13) Uani 1 1 d . . . . .
N4 N -0.0234(4) 0.9203(3) 0.2591(2) 0.0481(13) Uani 1 1 d . . . . .
C83 C 0.2320(5) 0.8999(4) 0.1746(3) 0.062(2) Uani 1 1 d . . . . .
C84 C 0.3037(8) 0.9318(5) 0.1245(5) 0.134(5) Uani 1 1 d . . . . .
H84A H 0.2908 0.9892 0.1040 0.201 Uiso 1 1 calc R U . . .
H84B H 0.3023 0.9065 0.0919 0.201 Uiso 1 1 calc R U . . .
H84C H 0.3664 0.9211 0.1436 0.201 Uiso 1 1 calc R U . . .
N3 N 0.1782(4) 0.8754(3) 0.2147(2) 0.0409(11) Uani 1 1 d . . . . .
C91 C 0.9953(7) 0.8403(7) 0.7704(5) 0.059(3) Uani 0.584(5) 1 d D . P A 1
H91A H 0.9689 0.8431 0.8115 0.089 Uiso 0.584(5) 1 calc R U P A 1
H91B H 0.9475 0.8219 0.7493 0.089 Uiso 0.584(5) 1 calc R U P A 1
H91C H 1.0133 0.8931 0.7423 0.089 Uiso 0.584(5) 1 calc R U P A 1
O1 O 1.0786(7) 0.7849(7) 0.7826(4) 0.102(3) Uani 0.584(5) 1 d D . P A 1
H1 H 1.0658 0.7424 0.8124 0.153 Uiso 0.584(5) 1 calc R U P A 1
O2 O 0.9908(11) 0.0103(9) 0.9199(6) 0.102(3) Uani 0.416(5) 1 d D . P A 2
H2A H 0.9707 0.0324 0.8823 0.153 Uiso 0.416(5) 1 calc R U P A 2
C92 C 1.0406(10) -0.0649(10) 0.9251(8) 0.059(3) Uani 0.416(5) 1 d D . P A 2
H92A H 1.0567 -0.0939 0.9703 0.089 Uiso 0.416(5) 1 calc R U P A 2
H92B H 1.0988 -0.0552 0.8982 0.089 Uiso 0.416(5) 1 calc R U P A 2
H92C H 0.9999 -0.0965 0.9105 0.089 Uiso 0.416(5) 1 calc R U P A 2
N6 N 0.4343(8) 0.8688(8) 0.5468(4) 0.071(4) Uani 0.450(5) 1 d D U P B 3
C89 C 0.4533(8) 0.9045(8) 0.4937(4) 0.0474(15) Uani 0.450(5) 1 d D U P B 3
C90 C 0.4662(9) 0.9466(8) 0.4221(4) 0.0474(15) Uani 0.450(5) 1 d D U P B 3
H90A H 0.4117 0.9388 0.3999 0.071 Uiso 0.450(5) 1 calc R U P B 3
H90B H 0.5243 0.9250 0.4066 0.071 Uiso 0.450(5) 1 calc R U P B 3
H90C H 0.4709 1.0035 0.4130 0.071 Uiso 0.450(5) 1 calc R U P B 3
C87 C 0.7024(8) 0.0075(8) 0.7144(5) 0.0474(15) Uani 0.550(5) 1 d . . P B 4
C88 C 0.7730(8) -0.0517(7) 0.7153(5) 0.0474(15) Uani 0.550(5) 1 d . . P B 4
H88A H 0.8324 -0.0392 0.7294 0.071 Uiso 0.550(5) 1 calc R U P B 4
H88B H 0.7825 -0.0542 0.6718 0.071 Uiso 0.550(5) 1 calc R U P B 4
H88C H 0.7536 -0.1031 0.7454 0.071 Uiso 0.550(5) 1 calc R U P B 4
N5 N 0.6470(8) 0.0549(7) 0.7144(6) 0.073(4) Uani 0.550(5) 1 d . . P B 4

loop_
_atom_site_aniso_label
_atom_site_aniso_U_11
_atom_site_aniso_U_22
_atom_site_aniso_U_33
_atom_site_aniso_U_23
_atom_site_aniso_U_13
_atom_site_aniso_U_12
C1 0.020(2) 0.024(2) 0.020(2) -0.0052(18) -0.0033(17) 0.0020(17)
C2 0.035(3) 0.028(3) 0.027(2) -0.014(2) -0.006(2) 0.007(2)
C3 0.032(3) 0.036(3) 0.036(3) -0.014(2) -0.010(2) 0.015(2)
C4 0.027(2) 0.046(3) 0.029(3) -0.013(2) -0.011(2) 0.003(2)
C5 0.043(3) 0.035(3) 0.031(3) -0.016(2) -0.014(2) -0.002(2)
C6 0.035(3) 0.022(3) 0.029(2) -0.010(2) -0.013(2) 0.004(2)
C7 0.019(2) 0.021(2) 0.021(2) -0.0078(18) 0.0002(16) 0.0030(17)
C8 0.026(2) 0.034(3) 0.035(3) -0.014(2) 0.001(2) -0.003(2)
C9 0.028(3) 0.049(4) 0.040(3) -0.010(3) 0.007(2) -0.007(2)
C10 0.034(3) 0.056(4) 0.027(3) -0.009(3) 0.006(2) 0.009(3)
C11 0.051(3) 0.045(4) 0.028(3) -0.019(2) 0.005(2) 0.007(3)
C12 0.038(3) 0.026(3) 0.025(2) -0.011(2) -0.002(2) 0.003(2)
C13 0.034(3) 0.026(3) 0.017(2) -0.0076(18) -0.0002(18) -0.004(2)
C14 0.042(3) 0.041(3) 0.025(3) -0.001(2) 0.000(2) 0.000(2)
C15 0.056(4) 0.052(4) 0.023(3) 0.004(3) 0.003(3) -0.006(3)
C16 0.050(3) 0.053(4) 0.027(3) -0.015(3) 0.015(2) -0.018(3)
C17 0.042(3) 0.061(4) 0.035(3) -0.010(3) 0.009(3) 0.009(3)
C18 0.046(3) 0.046(4) 0.025(3) 0.004(2) 0.002(2) 0.016(3)
C19 0.037(3) 0.025(3) 0.017(2) -0.0114(19) 0.0016(18) -0.003(2)
C20 0.035(3) 0.030(3) 0.045(3) -0.022(2) 0.005(2) -0.005(2)
C21 0.043(3) 0.054(4) 0.058(4) -0.040(3) 0.018(3) -0.022(3)
C22 0.080(5) 0.032(3) 0.043(3) -0.027(3) 0.030(3) -0.025(3)
C23 0.095(6) 0.031(3) 0.047(4) -0.023(3) -0.016(4) 0.011(3)
C24 0.073(4) 0.026(3) 0.047(3) -0.022(3) -0.028(3) 0.013(3)
C25 0.031(3) 0.019(2) 0.047(3) -0.016(2) 0.001(2) 0.0046(19)
C26 0.033(3) 0.042(3) 0.069(4) -0.036(3) -0.001(3) 0.003(2)
C27 0.034(3) 0.059(5) 0.110(6) -0.056(5) 0.000(4) -0.003(3)
C28 0.036(3) 0.046(4) 0.126(7) -0.040(5) 0.029(4) -0.011(3)
C29 0.052(4) 0.037(4) 0.074(5) -0.008(3) 0.030(4) 0.002(3)
C30 0.041(3) 0.031(3) 0.046(3) -0.007(3) 0.007(3) 0.006(2)
C31 0.033(2) 0.019(2) 0.023(2) -0.0106(18) -0.0053(18) 0.0075(19)
C32 0.037(3) 0.024(3) 0.047(3) -0.019(2) -0.003(2) 0.004(2)
C33 0.044(3) 0.027(3) 0.047(3) -0.017(2) -0.003(3) -0.002(2)
C34 0.053(3) 0.023(3) 0.035(3) -0.015(2) -0.011(2) 0.010(2)
C35 0.040(3) 0.037(3) 0.055(4) -0.027(3) -0.005(3) 0.015(2)
C36 0.030(3) 0.025(3) 0.042(3) -0.020(2) -0.004(2) 0.007(2)
C37 0.021(2) 0.018(2) 0.020(2) -0.0075(17) -0.0078(16) 0.0038(17)
C38 0.022(2) 0.025(2) 0.018(2) -0.0070(18) -0.0004(17) -0.0031(18)
C39 0.028(2) 0.018(2) 0.024(2) -0.0126(18) -0.0039(18) 0.0033(18)
C40 0.051(4) 0.043(4) 0.041(3) -0.013(3) -0.019(3) -0.003(3)
C41 0.096(5) 0.066(5) 0.054(4) -0.007(3) -0.045(4) -0.012(4)
C42 0.119(7) 0.043(4) 0.038(3) -0.013(3) -0.018(4) -0.015(4)
C43 0.171(10) 0.035(4) 0.086(6) -0.032(4) -0.037(6) 0.005(5)
C44 0.031(2) 0.032(3) 0.017(2) -0.0081(19) 0.0028(18) -0.003(2)
C45 0.038(3) 0.034(3) 0.040(3) -0.015(2) 0.008(2) -0.008(2)
C46 0.043(3) 0.067(5) 0.039(3) -0.015(3) 0.020(3) -0.021(3)
C47 0.046(4) 0.071(5) 0.048(4) -0.024(3) 0.020(3) -0.003(3)
C48 0.060(4) 0.055(4) 0.060(4) -0.029(3) 0.029(3) -0.002(3)
C49 0.052(3) 0.038(3) 0.041(3) -0.021(3) 0.017(3) -0.007(3)
C50 0.017(2) 0.026(2) 0.021(2) -0.0083(18) 0.0027(16) -0.0052(17)
C51 0.025(2) 0.032(3) 0.029(2) -0.011(2) -0.0025(19) -0.001(2)
C52 0.027(3) 0.044(3) 0.031(3) -0.006(2) -0.010(2) 0.002(2)
C53 0.053(4) 0.061(4) 0.029(3) -0.015(3) -0.018(3) -0.008(3)
C54 0.056(4) 0.050(4) 0.029(3) -0.026(3) -0.006(2) -0.008(3)
C55 0.032(3) 0.025(3) 0.027(2) -0.012(2) -0.0031(19) -0.001(2)
C56 0.040(3) 0.023(3) 0.023(2) -0.0067(19) 0.000(2) -0.011(2)
C57 0.048(3) 0.028(3) 0.030(3) -0.010(2) -0.004(2) -0.007(2)
C58 0.062(4) 0.041(3) 0.032(3) -0.015(3) -0.009(3) -0.016(3)
C59 0.074(4) 0.031(3) 0.034(3) -0.017(2) 0.010(3) -0.019(3)
C60 0.054(4) 0.032(3) 0.047(3) -0.018(3) 0.009(3) -0.003(3)
C61 0.043(3) 0.031(3) 0.040(3) -0.019(2) -0.001(2) -0.005(2)
C62 0.028(2) 0.026(3) 0.036(3) -0.013(2) 0.000(2) -0.005(2)
C63 0.035(3) 0.037(3) 0.043(3) -0.015(3) 0.005(2) -0.009(2)
C64 0.032(3) 0.059(4) 0.059(4) -0.016(3) 0.011(3) -0.011(3)
C65 0.031(3) 0.050(4) 0.083(5) -0.026(4) -0.003(3) 0.002(3)
C66 0.039(3) 0.042(4) 0.055(4) -0.006(3) -0.013(3) 0.003(3)
C67 0.035(3) 0.036(3) 0.039(3) -0.008(2) -0.001(2) -0.002(2)
C68 0.031(2) 0.022(2) 0.018(2) -0.0073(18) -0.0039(18) 0.0014(19)
C69 0.032(3) 0.053(4) 0.023(2) -0.011(2) -0.002(2) 0.005(2)
C70 0.042(3) 0.057(4) 0.031(3) -0.014(3) -0.011(2) 0.004(3)
C71 0.055(4) 0.036(3) 0.030(3) -0.013(2) -0.018(2) 0.010(3)
C72 0.069(4) 0.070(5) 0.023(3) -0.021(3) -0.009(3) 0.013(4)
C73 0.048(3) 0.066(4) 0.024(3) -0.020(3) -0.002(2) 0.006(3)
C74 0.027(2) 0.029(3) 0.019(2) -0.0102(19) -0.0029(17) -0.0006(19)
C75 0.031(3) 0.034(3) 0.028(2) -0.011(2) 0.001(2) -0.004(2)
C76 0.035(3) 0.046(3) 0.032(3) -0.019(3) 0.002(2) 0.003(2)
C77 0.048(3) 0.037(3) 0.031(3) -0.019(2) -0.006(2) 0.013(2)
C78 0.054(3) 0.032(3) 0.027(3) -0.014(2) -0.001(2) -0.005(2)
C79 0.036(3) 0.030(3) 0.025(2) -0.011(2) -0.002(2) -0.006(2)
C80 0.026(2) 0.024(2) 0.018(2) -0.0103(18) 0.0011(17) -0.0064(18)
C81 0.028(2) 0.021(2) 0.018(2) -0.0078(18) 0.0022(17) -0.0039(18)
C82 0.019(2) 0.028(3) 0.016(2) -0.0087(18) 0.0025(16) -0.0043(18)
C85 0.091(6) 0.076(5) 0.034(3) -0.016(3) -0.007(4) 0.038(5)
C86 0.105(6) 0.130(7) 0.083(6) -0.021(5) -0.014(5) 0.061(6)
F1 0.085(3) 0.0361(19) 0.0364(17) -0.0213(15) 0.0076(17) -0.0139(18)
F2 0.055(3) 0.120(4) 0.139(5) -0.069(4) -0.010(3) 0.006(3)
F3 0.186(5) 0.082(3) 0.051(2) -0.037(2) 0.054(3) -0.091(4)
F4 0.085(3) 0.055(2) 0.045(2) -0.0289(18) 0.0055(19) -0.018(2)
F5 0.076(3) 0.085(3) 0.095(3) -0.044(3) -0.033(3) 0.030(2)
F6 0.095(3) 0.048(2) 0.0338(18) -0.0124(16) 0.0120(18) -0.029(2)
F7 0.055(2) 0.0370(18) 0.0325(16) -0.0052(14) -0.0070(14) 0.0073(15)
F8 0.114(4) 0.035(2) 0.065(2) 0.0046(18) -0.052(2) -0.026(2)
F9 0.062(2) 0.056(2) 0.070(3) -0.025(2) 0.022(2) 0.0070(19)
F10 0.078(3) 0.0255(18) 0.0460(19) -0.0059(15) 0.0107(18) -0.0068(17)
F11 0.093(3) 0.061(3) 0.075(3) -0.045(2) -0.006(2) -0.023(2)
F12 0.051(2) 0.051(2) 0.087(3) 0.018(2) 0.030(2) 0.0220(18)
F13 0.124(5) 0.079(4) 0.128(4) -0.065(3) 0.018(4) -0.037(3)
F14 0.076(3) 0.050(2) 0.050(2) -0.0274(18) -0.0026(19) 0.0053(19)
F15 0.126(4) 0.115(4) 0.060(3) -0.045(3) -0.047(3) 0.063(3)
F16 0.074(3) 0.096(4) 0.102(4) -0.013(3) 0.022(3) -0.007(3)
F17 0.160(5) 0.103(4) 0.085(3) -0.051(3) 0.018(3) 0.058(4)
F18 0.103(4) 0.072(3) 0.072(3) -0.020(2) -0.025(3) 0.041(3)
F19 0.071(3) 0.076(3) 0.0302(17) -0.0206(18) 0.0113(16) -0.031(2)
F20 0.040(2) 0.089(3) 0.054(2) 0.008(2) -0.0088(17) -0.004(2)
F21 0.108(4) 0.068(3) 0.170(5) -0.074(4) 0.074(4) -0.021(3)
F22 0.0414(18) 0.048(2) 0.0354(17) -0.0010(15) 0.0026(14) -0.0013(15)
F23 0.068(3) 0.095(3) 0.0350(18) -0.025(2) -0.0031(17) -0.030(2)
F24 0.067(2) 0.045(2) 0.064(2) -0.0279(19) 0.0000(19) -0.0010(18)
P1 0.0225(5) 0.0149(5) 0.0150(5) -0.0060(4) -0.0028(4) 0.0023(4)
P2 0.0202(5) 0.0166(6) 0.0168(5) -0.0067(4) -0.0034(4) 0.0019(4)
P3 0.0269(6) 0.0172(6) 0.0165(5) -0.0068(4) -0.0027(4) 0.0019(4)
P4 0.0256(6) 0.0180(6) 0.0249(6) -0.0110(5) -0.0047(5) 0.0047(5)
P5 0.0238(5) 0.0183(6) 0.0141(5) -0.0050(4) -0.0009(4) -0.0024(4)
P6 0.0227(5) 0.0204(6) 0.0154(5) -0.0063(4) 0.0003(4) -0.0029(4)
P7 0.0303(6) 0.0217(6) 0.0224(6) -0.0085(5) 0.0016(5) -0.0076(5)
P8 0.0263(6) 0.0237(6) 0.0151(5) -0.0062(5) 0.0007(4) -0.0022(5)
P9 0.0484(9) 0.0399(9) 0.0311(7) -0.0168(6) 0.0068(6) -0.0156(7)
P10 0.0374(7) 0.0262(7) 0.0354(7) -0.0120(6) 0.0004(6) -0.0033(6)
P11 0.0599(10) 0.0362(9) 0.0472(9) -0.0142(7) -0.0002(8) 0.0143(8)
P12 0.0412(8) 0.0373(8) 0.0292(7) -0.0136(6) 0.0036(6) -0.0042(6)
Cu1 0.0317(3) 0.0206(3) 0.0229(3) -0.0100(2) -0.0092(2) 0.0065(2)
Cu2 0.0376(3) 0.0217(3) 0.0201(3) -0.0052(2) 0.0033(2) -0.0050(2)
Au1 0.02268(9) 0.01726(9) 0.01996(8) -0.00652(7) -0.00442(6) 0.00053(6)
Au2 0.02476(9) 0.01935(9) 0.01873(8) -0.00490(7) -0.00107(6) -0.00189(7)
N1 0.040(3) 0.044(3) 0.038(3) -0.018(2) -0.014(2) 0.009(2)
N2 0.083(4) 0.021(3) 0.037(3) -0.010(2) -0.010(3) -0.005(2)
N4 0.072(4) 0.039(3) 0.028(2) -0.010(2) -0.004(2) 0.018(3)
C83 0.076(5) 0.030(3) 0.056(4) 0.007(3) 0.032(4) 0.011(3)
C84 0.154(10) 0.050(5) 0.133(9) 0.025(5) 0.112(8) 0.028(5)
N3 0.054(3) 0.029(3) 0.033(2) -0.003(2) 0.010(2) -0.006(2)
C91 0.044(5) 0.099(8) 0.054(6) -0.050(6) 0.024(4) -0.025(5)
O1 0.103(7) 0.150(9) 0.048(4) -0.015(5) -0.022(4) -0.061(6)
O2 0.103(7) 0.150(9) 0.048(4) -0.015(5) -0.022(4) -0.061(6)
C92 0.044(5) 0.099(8) 0.054(6) -0.050(6) 0.024(4) -0.025(5)
N6 0.038(6) 0.104(8) 0.060(7) -0.020(6) -0.018(5) 0.021(6)
C89 0.044(3) 0.060(4) 0.038(3) -0.018(3) -0.002(2) -0.005(3)
C90 0.044(3) 0.060(4) 0.038(3) -0.018(3) -0.002(2) -0.005(3)
C87 0.044(3) 0.060(4) 0.038(3) -0.018(3) -0.002(2) -0.005(3)
C88 0.044(3) 0.060(4) 0.038(3) -0.018(3) -0.002(2) -0.005(3)
N5 0.059(7) 0.052(7) 0.101(10) -0.017(7) 0.009(6) -0.023(6)

loop_
_atom_type_symbol
_atom_type_description
_atom_type_scat_dispersion_real
_atom_type_scat_dispersion_imag
_atom_type_scat_source
C C 0.0033 0.0016 'International Tables Vol C Tables 4.2.6.8 and 6.1.1.4'
H H 0.0000 0.0000 'International Tables Vol C Tables 4.2.6.8 and 6.1.1.4'
O O 0.0106 0.0060 'International Tables Vol C Tables 4.2.6.8 and 6.1.1.4'
F F 0.0171 0.0103 'International Tables Vol C Tables 4.2.6.8 and 6.1.1.4'
P P 0.1023 0.0942 'International Tables Vol C Tables 4.2.6.8 and 6.1.1.4'
Cu Cu 0.3201 1.2651 'International Tables Vol C Tables 4.2.6.8 and 6.1.1.4'
Au Au -2.0133 8.8022 'International Tables Vol C Tables 4.2.6.8 and 6.1.1.4'
N N 0.0061 0.0033 'International Tables Vol C Tables 4.2.6.8 and 6.1.1.4'

loop_
_geom_angle_atom_site_label_1
_geom_angle_atom_site_label_2
_geom_angle_atom_site_label_3
_geom_angle
_geom_angle_site_symmetry_1
_geom_angle_site_symmetry_3
C2 C1 C6 119.7(4) . .
C2 C1 P2 117.0(4) . .
C6 C1 P2 123.2(3) . .
C3 C2 C1 120.3(5) . .
C3 C2 H2 119.9 . .
C1 C2 H2 119.9 . .
C2 C3 C4 120.1(5) . .
C2 C3 H3 120.0 . .
C4 C3 H3 120.0 . .
C5 C4 C3 119.9(4) . .
C5 C4 H4 120.1 . .
C3 C4 H4 120.1 . .
C4 C5 C6 121.0(5) . .
C4 C5 H5 119.5 . .
C6 C5 H5 119.5 . .
C5 C6 C1 119.0(5) . .
C5 C6 H6 120.5 . .
C1 C6 H6 120.5 . .
C12 C7 C8 119.4(4) . .
C12 C7 P2 120.5(3) . .
C8 C7 P2 120.1(4) . .
C9 C8 C7 119.6(5) . .
C9 C8 H8 120.2 . .
C7 C8 H8 120.2 . .
C10 C9 C8 120.2(5) . .
C10 C9 H9 119.9 . .
C8 C9 H9 119.9 . .
C11 C10 C9 120.5(5) . .
C11 C10 H10 119.8 . .
C9 C10 H10 119.8 . .
C10 C11 C12 120.2(5) . .
C10 C11 H11 119.9 . .
C12 C11 H11 119.9 . .
C7 C12 C11 120.1(5) . .
C7 C12 H12 120.0 . .
C11 C12 H12 120.0 . .
C14 C13 C18 118.5(5) . .
C14 C13 P3 117.3(4) . .
C18 C13 P3 124.0(4) . .
C13 C14 C15 120.0(5) . .
C13 C14 H14 120.0 . .
C15 C14 H14 120.0 . .
C16 C15 C14 120.4(5) . .
C16 C15 H15 119.8 . .
C14 C15 H15 119.8 . .
C15 C16 C17 120.2(5) . .
C15 C16 H16 119.9 . .
C17 C16 H16 119.9 . .
C18 C17 C16 119.1(6) . .
C18 C17 H17 120.5 . .
C16 C17 H17 120.5 . .
C17 C18 C13 121.7(5) . .
C17 C18 H18 119.1 . .
C13 C18 H18 119.1 . .
C20 C19 C24 119.5(5) . .
C20 C19 P3 119.0(4) . .
C24 C19 P3 121.4(4) . .
C19 C20 C21 119.5(5) . .
C19 C20 H20 120.3 . .
C21 C20 H20 120.3 . .
C22 C21 C20 120.6(6) . .
C22 C21 H21 119.7 . .
C20 C21 H21 119.7 . .
C21 C22 C23 119.7(5) . .
C21 C22 H22 120.2 . .
C23 C22 H22 120.2 . .
C24 C23 C22 120.4(6) . .
C24 C23 H23 119.8 . .
C22 C23 H23 119.8 . .
C23 C24 C19 120.4(6) . .
C23 C24 H24 119.8 . .
C19 C24 H24 119.8 . .
C26 C25 C30 119.0(5) . .
C26 C25 P4 119.0(4) . .
C30 C25 P4 121.9(4) . .
C25 C26 C27 120.7(6) . .
C25 C26 H26 119.7 . .
C27 C26 H26 119.7 . .
C28 C27 C26 120.0(6) . .
C28 C27 H27 120.0 . .
C26 C27 H27 120.0 . .
C27 C28 C29 120.7(6) . .
C27 C28 H28 119.7 . .
C29 C28 H28 119.7 . .
C30 C29 C28 119.6(7) . .
C30 C29 H29 120.2 . .
C28 C29 H29 120.2 . .
C29 C30 C25 120.1(6) . .
C29 C30 H30 120.0 . .
C25 C30 H30 120.0 . .
C36 C31 C32 119.2(5) . .
C36 C31 P4 121.1(4) . .
C32 C31 P4 119.4(4) . .
C31 C32 C33 119.5(5) . .
C31 C32 H32 120.3 . .
C33 C32 H32 120.3 . .
C34 C33 C32 121.1(5) . .
C34 C33 H33 119.4 . .
C32 C33 H33 119.4 . .
C33 C34 C35 119.4(5) . .
C33 C34 H34 120.3 . .
C35 C34 H34 120.3 . .
C34 C35 C36 121.1(5) . .
C34 C35 H35 119.5 . .
C36 C35 H35 119.5 . .
C31 C36 C35 119.7(5) . .
C31 C36 H36 120.1 . .
C35 C36 H36 120.1 . .
P2 C37 P1 117.8(2) . 2_667
P2 C37 H37A 107.9 . .
P1 C37 H37A 107.9 2_667 .
P2 C37 H37B 107.9 . .
P1 C37 H37B 107.9 2_667 .
H37A C37 H37B 107.2 . .
P1 C38 P3 114.5(2) . .
P1 C38 H38A 108.6 . .
P3 C38 H38A 108.6 . .
P1 C38 H38B 108.6 . .
P3 C38 H38B 108.6 . .
H38A C38 H38B 107.6 . .
P1 C39 P4 116.2(2) . .
P1 C39 H39A 108.2 . .
P4 C39 H39A 108.2 . .
P1 C39 H39B 108.2 . .
P4 C39 H39B 108.2 . .
H39A C39 H39B 107.4 . .
N1 C40 C41 179.5(8) . .
C40 C41 H41A 109.5 . .
C40 C41 H41B 109.5 . .
H41A C41 H41B 109.5 . .
C40 C41 H41C 109.5 . .
H41A C41 H41C 109.5 . .
H41B C41 H41C 109.5 . .
N2 C42 C43 178.8(10) . .
C42 C43 H43A 109.5 . .
C42 C43 H43B 109.5 . .
H43A C43 H43B 109.5 . .
C42 C43 H43C 109.5 . .
H43A C43 H43C 109.5 . .
H43B C43 H43C 109.5 . .
C45 C44 C49 119.9(5) . .
C45 C44 P6 116.7(4) . .
C49 C44 P6 123.2(4) . .
C44 C45 C46 119.9(5) . .
C44 C45 H45 120.0 . .
C46 C45 H45 120.0 . .
C47 C46 C45 119.8(6) . .
C47 C46 H46 120.1 . .
C45 C46 H46 120.1 . .
C48 C47 C46 120.4(6) . .
C48 C47 H47 119.8 . .
C46 C47 H47 119.8 . .
C47 C48 C49 120.2(6) . .
C47 C48 H48 119.9 . .
C49 C48 H48 119.9 . .
C48 C49 C44 119.8(5) . .
C48 C49 H49 120.1 . .
C44 C49 H49 120.1 . .
C51 C50 C55 119.1(4) . .
C51 C50 P6 120.6(4) . .
C55 C50 P6 120.3(4) . .
C52 C51 C50 120.0(5) . .
C52 C51 H51 120.0 . .
C50 C51 H51 120.0 . .
C53 C52 C51 120.9(5) . .
C53 C52 H52 119.6 . .
C51 C52 H52 119.6 . .
C54 C53 C52 119.7(5) . .
C54 C53 H53 120.2 . .
C52 C53 H53 120.2 . .
C53 C54 C55 120.8(5) . .
C53 C54 H54 119.6 . .
C55 C54 H54 119.6 . .
C54 C55 C50 119.5(5) . .
C54 C55 H55 120.3 . .
C50 C55 H55 120.3 . .
C57 C56 C61 118.8(5) . .
C57 C56 P7 124.1(4) . .
C61 C56 P7 117.1(4) . .
C56 C57 C58 119.9(6) . .
C56 C57 H57 120.0 . .
C58 C57 H57 120.0 . .
C59 C58 C57 121.0(5) . .
C59 C58 H58 119.5 . .
C57 C58 H58 119.5 . .
C58 C59 C60 119.7(5) . .
C58 C59 H59 120.1 . .
C60 C59 H59 120.1 . .
C61 C60 C59 119.7(6) . .
C61 C60 H60 120.1 . .
C59 C60 H60 120.1 . .
C60 C61 C56 120.8(5) . .
C60 C61 H61 119.6 . .
C56 C61 H61 119.6 . .
C63 C62 C67 118.6(5) . .
C63 C62 P7 117.7(4) . .
C67 C62 P7 123.6(4) . .
C64 C63 C62 120.8(6) . .
C64 C63 H63 119.6 . .
C62 C63 H63 119.6 . .
C65 C64 C63 120.3(6) . .
C65 C64 H64 119.8 . .
C63 C64 H64 119.8 . .
C64 C65 C66 121.1(6) . .
C64 C65 H65 119.5 . .
C66 C65 H65 119.5 . .
C65 C66 C67 118.8(6) . .
C65 C66 H66 120.6 . .
C67 C66 H66 120.6 . .
C66 C67 C62 120.4(5) . .
C66 C67 H67 119.8 . .
C62 C67 H67 119.8 . .
C69 C68 C73 118.5(5) . .
C69 C68 P8 123.9(4) . .
C73 C68 P8 117.3(4) . .
C68 C69 C70 121.2(5) . .
C68 C69 H69 119.4 . .
C70 C69 H69 119.4 . .
C71 C70 C69 120.0(5) . .
C71 C70 H70 120.0 . .
C69 C70 H70 120.0 . .
C70 C71 C72 119.6(5) . .
C70 C71 H71 120.2 . .
C72 C71 H71 120.2 . .
C71 C72 C73 119.8(5) . .
C71 C72 H72 120.1 . .
C73 C72 H72 120.1 . .
C68 C73 C72 120.8(6) . .
C68 C73 H73 119.6 . .
C72 C73 H73 119.6 . .
C79 C74 C75 119.1(5) . .
C79 C74 P8 123.5(4) . .
C75 C74 P8 117.4(4) . .
C76 C75 C74 120.5(5) . .
C76 C75 H75 119.8 . .
C74 C75 H75 119.8 . .
C77 C76 C75 119.9(5) . .
C77 C76 H76 120.0 . .
C75 C76 H76 120.0 . .
C76 C77 C78 119.7(5) . .
C76 C77 H77 120.1 . .
C78 C77 H77 120.1 . .
C79 C78 C77 120.6(5) . .
C79 C78 H78 119.7 . .
C77 C78 H78 119.7 . .
C78 C79 C74 120.1(5) . .
C78 C79 H79 119.9 . .
C74 C79 H79 119.9 . .
P6 C80 P5 117.1(2) . 2_566
P6 C80 H80A 108.0 . .
P5 C80 H80A 108.0 2_566 .
P6 C80 H80B 108.0 . .
P5 C80 H80B 108.0 2_566 .
H80A C80 H80B 107.3 . .
P5 C81 P7 120.3(2) . .
P5 C81 H81A 107.3 . .
P7 C81 H81A 107.3 . .
P5 C81 H81B 107.3 . .
P7 C81 H81B 107.3 . .
H81A C81 H81B 106.9 . .
P5 C82 P8 117.1(2) . .
P5 C82 H82A 108.0 . .
P8 C82 H82A 108.0 . .
P5 C82 H82B 108.0 . .
P8 C82 H82B 108.0 . .
H82A C82 H82B 107.3 . .
N4 C85 C86 177.0(10) . .
C85 C86 H86A 109.5 . .
C85 C86 H86B 109.5 . .
H86A C86 H86B 109.5 . .
C85 C86 H86C 109.5 . .
H86A C86 H86C 109.5 . .
H86B C86 H86C 109.5 . .
C38 P1 C39 105.9(2) . .
C38 P1 C37 104.6(2) . 2_667
C39 P1 C37 100.4(2) . 2_667
C38 P1 Au1 115.90(15) . .
C39 P1 Au1 117.38(15) . .
C37 P1 Au1 110.84(15) 2_667 .
C1 P2 C7 104.2(2) . .
C1 P2 C37 104.5(2) . .
C7 P2 C37 106.9(2) . .
C1 P2 Au1 116.80(15) . .
C7 P2 Au1 110.94(15) . .
C37 P2 Au1 112.62(15) . .
C13 P3 C19 102.2(2) . .
C13 P3 C38 103.1(2) . .
C19 P3 C38 102.0(2) . .
C13 P3 Cu1 119.90(17) . .
C19 P3 Cu1 116.50(17) . .
C38 P3 Cu1 110.83(16) . .
C25 P4 C31 103.8(2) . .
C25 P4 C39 103.5(2) . .
C31 P4 C39 101.1(2) . .
C25 P4 Cu1 121.14(18) . .
C31 P4 Cu1 112.41(15) . .
C39 P4 Cu1 112.56(15) . .
C81 P5 C82 107.9(2) . .
C81 P5 C80 99.7(2) . 2_566
C82 P5 C80 103.5(2) . 2_566
C81 P5 Au2 116.84(16) . .
C82 P5 Au2 115.42(16) . .
C80 P5 Au2 111.51(15) 2_566 .
C50 P6 C44 103.5(2) . .
C50 P6 C80 106.2(2) . .
C44 P6 C80 105.5(2) . .
C50 P6 Au2 112.06(16) . .
C44 P6 Au2 117.11(16) . .
C80 P6 Au2 111.54(16) . .
C62 P7 C56 105.4(2) . .
C62 P7 C81 106.4(2) . .
C56 P7 C81 99.2(2) . .
C62 P7 Cu2 116.61(17) . .
C56 P7 Cu2 117.53(16) . .
C81 P7 Cu2 109.85(15) . .
C74 P8 C68 104.5(2) . .
C74 P8 C82 104.6(2) . .
C68 P8 C82 101.4(2) . .
C74 P8 Cu2 118.84(15) . .
C68 P8 Cu2 116.68(16) . .
C82 P8 Cu2 108.82(15) . .
F2 P9 F5 177.5(3) . .
F2 P9 F1 91.1(3) . .
F5 P9 F1 90.0(2) . .
F2 P9 F6 90.5(3) . .
F5 P9 F6 91.8(3) . .
F1 P9 F6 89.36(18) . .
F2 P9 F3 87.4(3) . .
F5 P9 F3 90.3(3) . .
F1 P9 F3 89.87(19) . .
F6 P9 F3 177.8(3) . .
F2 P9 F4 89.3(3) . .
F5 P9 F4 89.6(2) . .
F1 P9 F4 179.3(2) . .
F6 P9 F4 91.26(19) . .
F3 P9 F4 89.5(2) . .
F12 P10 F11 90.7(3) . .
F12 P10 F8 90.8(3) . .
F11 P10 F8 178.5(3) . .
F12 P10 F9 179.2(2) . .
F11 P10 F9 89.9(2) . .
F8 P10 F9 88.6(3) . .
F12 P10 F10 90.4(2) . .
F11 P10 F10 90.8(2) . .
F8 P10 F10 89.20(19) . .
F9 P10 F10 90.2(2) . .
F12 P10 F7 89.78(19) . .
F11 P10 F7 90.1(2) . .
F8 P10 F7 89.90(18) . .
F9 P10 F7 89.6(2) . .
F10 P10 F7 179.1(2) . .
F15 P11 F14 90.5(2) . .
F15 P11 F13 93.7(3) . .
F14 P11 F13 91.1(3) . .
F15 P11 F16 90.6(3) . .
F14 P11 F16 89.3(3) . .
F13 P11 F16 175.7(3) . .
F15 P11 F17 91.2(3) . .
F14 P11 F17 178.3(3) . .
F13 P11 F17 88.8(3) . .
F16 P11 F17 90.6(3) . .
F15 P11 F18 178.2(3) . .
F14 P11 F18 88.6(2) . .
F13 P11 F18 88.0(3) . .
F16 P11 F18 87.8(3) . .
F17 P11 F18 89.7(3) . .
F21 P12 F19 90.7(3) . .
F21 P12 F20 92.9(3) . .
F19 P12 F20 90.3(2) . .
F21 P12 F24 177.2(3) . .
F19 P12 F24 89.2(2) . .
F20 P12 F24 89.9(2) . .
F21 P12 F22 91.3(2) . .
F19 P12 F22 177.9(2) . .
F20 P12 F22 89.97(19) . .
F24 P12 F22 88.8(2) . .
F21 P12 F23 88.0(3) . .
F19 P12 F23 90.7(2) . .
F20 P12 F23 178.7(2) . .
F24 P12 F23 89.3(2) . .
F22 P12 F23 89.03(19) . .
N2 Cu1 N1 95.0(2) . .
N2 Cu1 P3 116.85(17) . .
N1 Cu1 P3 110.85(14) . .
N2 Cu1 P4 103.30(14) . .
N1 Cu1 P4 122.22(15) . .
P3 Cu1 P4 108.33(5) . .
N3 Cu2 N4 102.3(2) . .
N3 Cu2 P7 119.30(15) . .
N4 Cu2 P7 112.65(14) . .
N3 Cu2 P8 114.72(14) . .
N4 Cu2 P8 101.63(17) . .
P7 Cu2 P8 105.00(5) . .
P1 Au1 P2 175.14(4) . .
P1 Au1 Au1 91.23(3) . 2_667
P2 Au1 Au1 87.06(3) . 2_667
P5 Au2 P6 175.45(4) . .
P5 Au2 Au2 89.95(3) . 2_566
P6 Au2 Au2 87.84(3) . 2_566
C40 N1 Cu1 164.3(5) . .
C42 N2 Cu1 159.7(7) . .
C85 N4 Cu2 168.7(7) . .
N3 C83 C84 178.0(11) . .
C83 C84 H84A 109.5 . .
C83 C84 H84B 109.5 . .
H84A C84 H84B 109.5 . .
C83 C84 H84C 109.5 . .
H84A C84 H84C 109.5 . .
H84B C84 H84C 109.5 . .
C83 N3 Cu2 178.7(5) . .
O1 C91 H91A 109.5 . .
O1 C91 H91B 109.5 . .
H91A C91 H91B 109.5 . .
O1 C91 H91C 109.5 . .
H91A C91 H91C 109.5 . .
H91B C91 H91C 109.5 . .
C91 O1 H1 109.5 . .
C92 O2 H2A 109.5 . .
O2 C92 H92A 109.5 . .
O2 C92 H92B 109.5 . .
H92A C92 H92B 109.5 . .
O2 C92 H92C 109.5 . .
H92A C92 H92C 109.5 . .
H92B C92 H92C 109.5 . .
N6 C89 C90 172.0(9) . .
C89 C90 H90A 109.5 . .
C89 C90 H90B 109.5 . .
H90A C90 H90B 109.5 . .
C89 C90 H90C 109.5 . .
H90A C90 H90C 109.5 . .
H90B C90 H90C 109.5 . .
N5 C87 C88 178.8(14) . .
C87 C88 H88A 109.5 . .
C87 C88 H88B 109.5 . .
H88A C88 H88B 109.5 . .
C87 C88 H88C 109.5 . .
H88A C88 H88C 109.5 . .
H88B C88 H88C 109.5 . .

loop_
_geom_bond_atom_site_label_1
_geom_bond_atom_site_label_2
_geom_bond_distance
_geom_bond_site_symmetry_2
C1 C2 1.388(6) .
C1 C6 1.399(7) .
C1 P2 1.807(4) .
C2 C3 1.380(7) .
C2 H2 0.9500 .
C3 C4 1.391(7) .
C3 H3 0.9500 .
C4 C5 1.367(7) .
C4 H4 0.9500 .
C5 C6 1.394(6) .
C5 H5 0.9500 .
C6 H6 0.9500 .
C7 C12 1.386(6) .
C7 C8 1.395(6) .
C7 P2 1.808(4) .
C8 C9 1.385(7) .
C8 H8 0.9500 .
C9 C10 1.385(8) .
C9 H9 0.9500 .
C10 C11 1.355(8) .
C10 H10 0.9500 .
C11 C12 1.395(7) .
C11 H11 0.9500 .
C12 H12 0.9500 .
C13 C14 1.379(7) .
C13 C18 1.392(7) .
C13 P3 1.823(5) .
C14 C15 1.395(8) .
C14 H14 0.9500 .
C15 C16 1.375(9) .
C15 H15 0.9500 .
C16 C17 1.380(8) .
C16 H16 0.9500 .
C17 C18 1.377(8) .
C17 H17 0.9500 .
C18 H18 0.9500 .
C19 C20 1.377(7) .
C19 C24 1.399(7) .
C19 P3 1.829(5) .
C20 C21 1.390(7) .
C20 H20 0.9500 .
C21 C22 1.377(9) .
C21 H21 0.9500 .
C22 C23 1.379(10) .
C22 H22 0.9500 .
C23 C24 1.364(8) .
C23 H23 0.9500 .
C24 H24 0.9500 .
C25 C26 1.377(8) .
C25 C30 1.411(8) .
C25 P4 1.815(5) .
C26 C27 1.388(9) .
C26 H26 0.9500 .
C27 C28 1.365(11) .
C27 H27 0.9500 .
C28 C29 1.391(11) .
C28 H28 0.9500 .
C29 C30 1.377(8) .
C29 H29 0.9500 .
C30 H30 0.9500 .
C31 C36 1.385(6) .
C31 C32 1.393(7) .
C31 P4 1.830(5) .
C32 C33 1.393(7) .
C32 H32 0.9500 .
C33 C34 1.365(8) .
C33 H33 0.9500 .
C34 C35 1.367(8) .
C34 H34 0.9500 .
C35 C36 1.391(7) .
C35 H35 0.9500 .
C36 H36 0.9500 .
C37 P2 1.818(4) .
C37 P1 1.825(4) 2_667
C37 H37A 0.9900 .
C37 H37B 0.9900 .
C38 P1 1.812(4) .
C38 P3 1.846(4) .
C38 H38A 0.9900 .
C38 H38B 0.9900 .
C39 P1 1.823(4) .
C39 P4 1.841(4) .
C39 H39A 0.9900 .
C39 H39B 0.9900 .
C40 N1 1.126(7) .
C40 C41 1.457(8) .
C41 H41A 0.9800 .
C41 H41B 0.9800 .
C41 H41C 0.9800 .
C42 N2 1.134(8) .
C42 C43 1.484(10) .
C43 H43A 0.9800 .
C43 H43B 0.9800 .
C43 H43C 0.9800 .
C44 C45 1.378(7) .
C44 C49 1.389(7) .
C44 P6 1.814(5) .
C45 C46 1.388(8) .
C45 H45 0.9500 .
C46 C47 1.379(9) .
C46 H46 0.9500 .
C47 C48 1.372(9) .
C47 H47 0.9500 .
C48 C49 1.381(8) .
C48 H48 0.9500 .
C49 H49 0.9500 .
C50 C51 1.400(7) .
C50 C55 1.408(6) .
C50 P6 1.800(4) .
C51 C52 1.382(7) .
C51 H51 0.9500 .
C52 C53 1.381(8) .
C52 H52 0.9500 .
C53 C54 1.380(9) .
C53 H53 0.9500 .
C54 C55 1.391(7) .
C54 H54 0.9500 .
C55 H55 0.9500 .
C56 C57 1.382(7) .
C56 C61 1.400(8) .
C56 P7 1.822(5) .
C57 C58 1.395(8) .
C57 H57 0.9500 .
C58 C59 1.361(9) .
C58 H58 0.9500 .
C59 C60 1.396(9) .
C59 H59 0.9500 .
C60 C61 1.378(8) .
C60 H60 0.9500 .
C61 H61 0.9500 .
C62 C63 1.387(7) .
C62 C67 1.397(7) .
C62 P7 1.818(5) .
C63 C64 1.369(8) .
C63 H63 0.9500 .
C64 C65 1.362(9) .
C64 H64 0.9500 .
C65 C66 1.381(9) .
C65 H65 0.9500 .
C66 C67 1.395(8) .
C66 H66 0.9500 .
C67 H67 0.9500 .
C68 C69 1.369(7) .
C68 C73 1.372(7) .
C68 P8 1.831(4) .
C69 C70 1.382(7) .
C69 H69 0.9500 .
C70 C71 1.370(8) .
C70 H70 0.9500 .
C71 C72 1.371(9) .
C71 H71 0.9500 .
C72 C73 1.394(8) .
C72 H72 0.9500 .
C73 H73 0.9500 .
C74 C79 1.388(7) .
C74 C75 1.392(7) .
C74 P8 1.824(5) .
C75 C76 1.381(7) .
C75 H75 0.9500 .
C76 C77 1.380(8) .
C76 H76 0.9500 .
C77 C78 1.384(8) .
C77 H77 0.9500 .
C78 C79 1.374(7) .
C78 H78 0.9500 .
C79 H79 0.9500 .
C80 P6 1.827(4) .
C80 P5 1.836(4) 2_566
C80 H80A 0.9900 .
C80 H80B 0.9900 .
C81 P5 1.816(4) .
C81 P7 1.845(4) .
C81 H81A 0.9900 .
C81 H81B 0.9900 .
C82 P5 1.819(4) .
C82 P8 1.831(4) .
C82 H82A 0.9900 .
C82 H82B 0.9900 .
C85 N4 1.098(8) .
C85 C86 1.495(11) .
C86 H86A 0.9800 .
C86 H86B 0.9800 .
C86 H86C 0.9800 .
F1 P9 1.585(3) .
F2 P9 1.550(5) .
F3 P9 1.592(4) .
F4 P9 1.592(4) .
F5 P9 1.576(4) .
F6 P9 1.586(4) .
F7 P10 1.603(3) .
F8 P10 1.593(4) .
F9 P10 1.594(4) .
F10 P10 1.598(3) .
F11 P10 1.579(4) .
F12 P10 1.579(4) .
F13 P11 1.573(5) .
F14 P11 1.567(4) .
F15 P11 1.552(4) .
F16 P11 1.580(5) .
F17 P11 1.585(5) .
F18 P11 1.613(4) .
F19 P12 1.581(3) .
F20 P12 1.583(4) .
F21 P12 1.561(5) .
F22 P12 1.593(3) .
F23 P12 1.602(4) .
F24 P12 1.591(4) .
P1 C37 1.825(4) 2_667
P1 Au1 2.3104(11) .
P2 Au1 2.3207(11) .
P3 Cu1 2.2410(13) .
P4 Cu1 2.2542(13) .
P5 C80 1.836(4) 2_566
P5 Au2 2.3039(12) .
P6 Au2 2.3147(12) .
P7 Cu2 2.2348(13) .
P8 Cu2 2.2458(13) .
Cu1 N2 2.007(5) .
Cu1 N1 2.008(4) .
Cu2 N3 1.973(5) .
Cu2 N4 2.016(5) .
Au1 Au1 3.1837(3) 2_667
Au2 Au2 3.2089(3) 2_566
C83 N3 1.124(7) .
C83 C84 1.451(9) .
C84 H84A 0.9800 .
C84 H84B 0.9800 .
C84 H84C 0.9800 .
C91 O1 1.457(9) .
C91 H91A 0.9800 .
C91 H91B 0.9800 .
C91 H91C 0.9800 .
O1 H1 0.8400 .
O2 C92 1.448(9) .
O2 H2A 0.8400 .
C92 H92A 0.9800 .
C92 H92B 0.9800 .
C92 H92C 0.9800 .
N6 C89 1.1520(10) .
C89 C90 1.5020(10) .
C90 H90A 0.9800 .
C90 H90B 0.9800 .
C90 H90C 0.9800 .
C87 N5 1.114(16) .
C87 C88 1.400(17) .
C88 H88A 0.9800 .
C88 H88B 0.9800 .
C88 H88C 0.9800 .
